data_4034962
loop_
_publ_author_name
'Pulka-Ziach, Karolina'
'Antunes, St\'ephanie'
'Perdriau, Camille'
'Kauffmann, Brice'
'Pasco, Morgane'
'Douat, C\'eline'
'Guichard, Gilles'

_publ_section_title
;
 Postelongation Strategy for the Introduction of Guanidinium Units in the
 Main Chain of Helical Oligourea Foldamers.
;
_journal_issue 5
_journal_name_full 'The Journal of organic chemistry'
_journal_page_first 2530
_journal_page_last 2541
_journal_paper_doi 10.1021/acs.joc.7b01895
_journal_volume 83
_journal_year 2018
_chemical_absolute_configuration rmad
_chemical_formula_sum 'C41 H82 N12 O7 S'
_chemical_formula_weight 887.24
_space_group_crystal_system monoclinic
_space_group_IT_number 4
_space_group_name_Hall 'P 2yb'
_space_group_name_H-M_alt 'P 1 21 1'
_atom_sites_solution_hydrogens geom
_audit_creation_method SHELXL-2016/6
_cell_angle_alpha 90
_cell_angle_beta 97.03(3)
_cell_angle_gamma 90
_cell_formula_units_Z 2
_cell_length_a 9.6558(19)
_cell_length_b 20.213(4)
_cell_length_c 14.022(3)
_cell_measurement_reflns_used 482
_cell_measurement_temperature 150(2)
_cell_measurement_theta_max 54.2
_cell_measurement_theta_min 6.7
_cell_volume 2716.1(10)
_computing_cell_refinement 'CrystalClear (Rigaku/MSC Inc., 2006)'
_computing_data_collection 'CrystalClear (Rigaku/MSC Inc., 2006)'
_computing_data_reduction 'CrystalClear (Rigaku/MSC Inc., 2006)'
_computing_molecular_graphics 'WinGX publication routines (Farrugia, 2012)'
_computing_structure_refinement 'SHELXL-2016/6 (Sheldrick, 2016)'
_computing_structure_solution 'SHELXT 2014/5 (Sheldrick, 2014)'
_diffrn_ambient_temperature 150(2)
_diffrn_detector_area_resol_mean 10
_diffrn_measured_fraction_theta_full 0.967
_diffrn_measured_fraction_theta_max 0.967
_diffrn_measurement_device 'quarter \C-circle diffractometer'
_diffrn_measurement_device_type 'Rigaku R-Axis Rapid'
_diffrn_measurement_method 'phi or omega oscillation scans'
_diffrn_radiation_type CuK\a
_diffrn_radiation_wavelength 1.54178
_diffrn_reflns_av_R_equivalents 0.0552
_diffrn_reflns_av_unetI/netI 0.0478
_diffrn_reflns_Laue_measured_fraction_full 0.967
_diffrn_reflns_Laue_measured_fraction_max 0.967
_diffrn_reflns_limit_h_max 9
_diffrn_reflns_limit_h_min -9
_diffrn_reflns_limit_k_max 19
_diffrn_reflns_limit_k_min -19
_diffrn_reflns_limit_l_max 13
_diffrn_reflns_limit_l_min -11
_diffrn_reflns_number 28691
_diffrn_reflns_point_group_measured_fraction_full 0.950
_diffrn_reflns_point_group_measured_fraction_max 0.950
_diffrn_reflns_theta_full 49.077
_diffrn_reflns_theta_max 49.077
_diffrn_reflns_theta_min 6.729
_diffrn_source 'Rigaku MM007 rotating anode'
_exptl_absorpt_coefficient_mu 0.923
_exptl_absorpt_correction_T_max 1.000
_exptl_absorpt_correction_T_min 0.696
_exptl_absorpt_correction_type multi-scan
_exptl_crystal_colour colorless
_exptl_crystal_density_diffrn 1.085
_exptl_crystal_description needle
_exptl_crystal_F_000 968
_exptl_crystal_size_max 0.1
_exptl_crystal_size_mid 0.01
_exptl_crystal_size_min 0.01
_refine_diff_density_max 0.468
_refine_diff_density_min -0.283
_refine_diff_density_rms 0.084
_refine_ls_abs_structure_details
;
 Flack x determined using 1325 quotients [(I+)-(I-)]/[(I+)+(I-)]
 (Parsons, Flack and Wagner, Acta Cryst. B69 (2013) 249-259).
;
_refine_ls_abs_structure_Flack 0.038(9)
_refine_ls_extinction_method none
_refine_ls_goodness_of_fit_ref 1.070
_refine_ls_hydrogen_treatment constr
_refine_ls_matrix_type full
_refine_ls_number_parameters 564
_refine_ls_number_reflns 5101
_refine_ls_number_restraints 40
_refine_ls_restrained_S_all 1.071
_refine_ls_R_factor_all 0.1003
_refine_ls_R_factor_gt 0.0773
_refine_ls_shift/su_max 2.663
_refine_ls_shift/su_mean 0.055
_refine_ls_structure_factor_coef Fsqd
_refine_ls_weighting_details 'w=1/[\s^2^(Fo^2^)+(0.1663P)^2^] where P=(Fo^2^+2Fc^2^)/3'
_refine_ls_weighting_scheme calc
_refine_ls_wR_factor_gt 0.1939
_refine_ls_wR_factor_ref 0.2352
_reflns_Friedel_coverage 0.893
_reflns_Friedel_fraction_full 0.931
_reflns_Friedel_fraction_max 0.931
_reflns_number_gt 3750
_reflns_number_total 5101
_reflns_threshold_expression 'I > 2\s(I)'
_cod_data_source_file jo7b01895_si_003.cif
_cod_data_source_block last_a
_cod_depositor_comments
;
The following automatic conversions were performed:

data item '_exptl_absorpt_correction_type' value 'Multi-scan' was
changed to 'multi-scan' in accordance with the
/home/data/users/saulius/crontab/automatic-downloads/current/ACS/lib/dictionaries/cif_core.dic
dictionary named 'cif_core.dic' version 2.4.2 last updated on
2011-04-26.

Automatic conversion script
Id: cif_fix_values 6909 2019-04-08 15:41:33Z antanas 
;
_cod_original_cell_volume 2716.2(9)
_cod_original_sg_symbol_H-M 'P 21'
_cod_database_code 4034962
_shelx_shelxl_version_number 2016/6
_shelx_space_group_comment
;
The symmetry employed for this shelxl refinement is uniquely defined
by the following loop, which should always be used as a source of
symmetry information in preference to the above space-group names.
They are only intended as comments.
;

loop_
_space_group_symop_operation_xyz
'x, y, z'
'-x, y+1/2, -z'

loop_
_atom_site_label
_atom_site_type_symbol
_atom_site_fract_x
_atom_site_fract_y
_atom_site_fract_z
_atom_site_U_iso_or_equiv
_atom_site_adp_type
_atom_site_occupancy
_atom_site_site_symmetry_order
_atom_site_calc_flag
_atom_site_refinement_flags_posn
_atom_site_refinement_flags_adp
S001 S 0.4711(3) 0.57253(18) 0.04022(19) 0.1092(11) Uani 1 1 d . .
C1 C 0.9554(13) 0.6399(7) 0.9986(12) 0.122(4) Uani 1 1 d . .
O002 O 0.8946(8) 0.5773(4) 0.8156(6) 0.103(2) Uani 1 1 d . .
N2 N 0.9376(11) 0.4788(5) 0.8921(7) 0.107(3) Uani 1 1 d . .
H2 H 0.974454 0.460702 0.944634 0.129 Uiso 1 1 calc R U
C2 C 0.8150(14) 0.6662(8) 0.9742(11) 0.139(5) Uani 1 1 d . .
H2A H 0.749551 0.638744 1.002240 0.208 Uiso 1 1 calc R U
H2B H 0.792005 0.666665 0.905631 0.208 Uiso 1 1 calc R U
H2C H 0.810932 0.710378 0.998665 0.208 Uiso 1 1 calc R U
O003 O 0.5743(8) 0.6203(4) 0.5449(6) 0.096(2) Uani 1 1 d . .
N3 N 0.6444(12) 0.4533(5) 0.8584(8) 0.107(3) Uani 1 1 d . .
H3 H 0.629612 0.460707 0.916750 0.129 Uiso 1 1 calc R U
C3 C 1.054(2) 0.6749(10) 0.952(2) 0.250(12) Uani 1 1 d . .
H3A H 1.123115 0.644784 0.933772 0.375 Uiso 1 1 calc R U
H3B H 1.098241 0.707920 0.994345 0.375 Uiso 1 1 calc R U
H3C H 1.007639 0.695955 0.895237 0.375 Uiso 1 1 calc R U
N4 N 0.4837(12) 0.5343(6) 0.8059(8) 0.114(3) Uani 1 1 d . .
H4 H 0.470698 0.539222 0.865106 0.137 Uiso 1 1 calc R U
C4 C 0.990(3) 0.6417(11) 1.1084(16) 0.264(13) Uani 1 1 d . .
H4A H 1.086829 0.630717 1.125635 0.396 Uiso 1 1 calc R U
H4B H 0.933055 0.610261 1.136860 0.396 Uiso 1 1 calc R U
H4C H 0.972743 0.685258 1.131467 0.396 Uiso 1 1 calc R U
N005 N 0.3262(9) 0.5471(5) 0.4572(7) 0.089(2) Uani 1 1 d . .
H005 H 0.369537 0.567710 0.505663 0.106 Uiso 1 1 calc R U
N5 N 0.6399(8) 0.6268(4) 0.7061(7) 0.091(3) Uani 1 1 d . .
H5 H 0.708018 0.627162 0.751802 0.109 Uiso 1 1 calc R U
C5 C 0.9306(12) 0.5456(6) 0.8858(11) 0.096(4) Uani 1 1 d . .
O006 O 0.6187(6) 0.4673(4) 0.3753(6) 0.092(2) Uani 1 1 d . .
N6 N 0.7970(9) 0.5957(4) 0.6045(7) 0.094(3) Uani 1 1 d . .
H6 H 0.858526 0.596115 0.654359 0.113 Uiso 1 1 calc R U
N007 N 0.5604(8) 0.5714(4) 0.2274(6) 0.081(2) Uani 1 1 d . .
H007 H 0.601908 0.550009 0.275744 0.098 Uiso 1 1 calc R U
N7 N 0.7230(9) 0.4660(4) 0.5291(7) 0.090(3) Uani 1 1 d . .
H7 H 0.719573 0.450717 0.586012 0.108 Uiso 1 1 calc R U
C7 C 0.8841(13) 0.4375(6) 0.8117(9) 0.105(4) Uani 1 1 d . .
H7A H 0.861392 0.466110 0.755505 0.126 Uiso 1 1 calc R U
O008 O -0.0190(9) 0.4103(5) 0.0725(7) 0.119(3) Uani 1 1 d . .
N8 N 0.4975(11) 0.4345(4) 0.4959(7) 0.090(2) Uani 1 1 d . .
H8 H 0.504569 0.423064 0.555400 0.108 Uiso 1 1 calc R U
C8 C 0.9872(19) 0.3852(7) 0.7861(15) 0.152(6) Uani 1 1 d . .
H8A H 0.942569 0.365142 0.726508 0.183 Uiso 1 1 calc R U
C9 C 1.116(2) 0.4178(11) 0.759(2) 0.227(11) Uani 1 1 d . .
H9A H 1.180964 0.384560 0.744213 0.340 Uiso 1 1 calc R U
H9B H 1.157050 0.444620 0.811022 0.340 Uiso 1 1 calc R U
H9C H 1.091214 0.445091 0.703131 0.340 Uiso 1 1 calc R U
N9 N 0.5088(7) 0.4714(5) 0.1624(6) 0.080(2) Uani 1 1 d . .
H9 H 0.548371 0.456569 0.216457 0.096 Uiso 1 1 calc R U
N00A N 0.3972(10) 0.6282(5) 0.3624(6) 0.092(3) Uani 1 1 d . .
H00A H 0.446245 0.642673 0.413543 0.110 Uiso 1 1 calc R U
O00C O 0.2272(9) 0.5585(5) 0.3027(6) 0.119(3) Uani 1 1 d . .
N00E N 0.0167(8) 0.4710(6) 0.2061(8) 0.118(4) Uani 1 1 d . .
H00E H 0.078003 0.490472 0.246225 0.141 Uiso 1 1 calc R U
O00F O 0.5741(9) 0.4664(4) 0.6999(7) 0.116(3) Uani 1 1 d . .
C00O C 0.3107(12) 0.5753(6) 0.3704(11) 0.093(3) Uani 1 1 d . .
C00T C 0.6142(14) 0.4570(5) 0.4629(10) 0.087(3) Uani 1 1 d . .
C11 C 0.5691(18) 0.4850(8) 0.7844(11) 0.111(4) Uani 1 1 d . .
C10 C 1.013(4) 0.3324(14) 0.850(3) 0.290(17) Uani 1 1 d . .
H10A H 1.088601 0.306318 0.831566 0.436 Uiso 1 1 calc R U
H10B H 0.930826 0.305520 0.847778 0.436 Uiso 1 1 calc R U
H10C H 1.037434 0.349135 0.913665 0.436 Uiso 1 1 calc R U
O10 O 0.9598(10) 0.5701(4) 0.9776(7) 0.136(3) Uani 1 1 d . .
C13 C 0.4137(13) 0.5787(7) 0.7372(9) 0.110(4) Uani 1 1 d . .
H13 H 0.398952 0.555995 0.675079 0.132 Uiso 1 1 calc R U
C014 C 0.7477(17) 0.4080(7) 0.8378(10) 0.121(4) Uani 1 1 d . .
H01A H 0.708192 0.380152 0.784977 0.145 Uiso 1 1 calc R U
H01B H 0.769765 0.379559 0.893368 0.145 Uiso 1 1 calc R U
C14 C 0.2730(13) 0.5969(10) 0.7656(11) 0.152(6) Uani 1 1 d . .
H14A H 0.226466 0.626554 0.718720 0.228 Uiso 1 1 calc R U
H14B H 0.285000 0.618012 0.827321 0.228 Uiso 1 1 calc R U
H14C H 0.217967 0.557551 0.768715 0.228 Uiso 1 1 calc R U
C16 C 0.6638(12) 0.6140(5) 0.6151(10) 0.082(3) Uani 1 1 d . .
C15 C 0.5032(12) 0.6397(7) 0.7260(10) 0.105(4) Uani 1 1 d . .
H15A H 0.456766 0.666777 0.674609 0.127 Uiso 1 1 calc R U
H15B H 0.508281 0.665419 0.784788 0.127 Uiso 1 1 calc R U
C18 C 0.8410(10) 0.5750(6) 0.5116(7) 0.084(3) Uani 1 1 d . .
H18 H 0.771902 0.590590 0.459421 0.100 Uiso 1 1 calc R U
C19 C 0.9796(12) 0.6054(6) 0.5002(10) 0.105(3) Uani 1 1 d . .
H19A H 1.046658 0.591300 0.553452 0.126 Uiso 1 1 calc R U
H19B H 1.010604 0.588415 0.441643 0.126 Uiso 1 1 calc R U
C20 C 0.9799(14) 0.6796(8) 0.4960(12) 0.126(4) Uani 1 1 d . .
H20 H 0.939178 0.696701 0.551790 0.151 Uiso 1 1 calc R U
C21 C 0.893(3) 0.7044(12) 0.405(2) 0.256(14) Uani 1 1 d . .
H21A H 0.905802 0.751294 0.399238 0.383 Uiso 1 1 calc R U
H21B H 0.796252 0.695162 0.408623 0.383 Uiso 1 1 calc R U
H21C H 0.922170 0.682491 0.350243 0.383 Uiso 1 1 calc R U
C22 C 1.1265(17) 0.7090(9) 0.4969(19) 0.193(9) Uani 1 1 d . .
H22A H 1.124149 0.755314 0.511767 0.290 Uiso 1 1 calc R U
H22B H 1.157221 0.703218 0.434874 0.290 Uiso 1 1 calc R U
H22C H 1.189765 0.686842 0.544608 0.290 Uiso 1 1 calc R U
C23 C 0.8462(11) 0.5002(7) 0.5090(9) 0.100(4) Uani 1 1 d . .
H23A H 0.866732 0.486815 0.445814 0.120 Uiso 1 1 calc R U
H23B H 0.923434 0.485676 0.555075 0.120 Uiso 1 1 calc R U
C24 C 0.3621(11) 0.4279(5) 0.4411(9) 0.089(3) Uani 1 1 d . .
H24 H 0.372769 0.433234 0.372893 0.107 Uiso 1 1 calc R U
C25 C 0.3038(14) 0.3589(6) 0.4554(12) 0.123(4) Uani 1 1 d . .
H25 H 0.298032 0.351166 0.523824 0.148 Uiso 1 1 calc R U
C26 C 0.402(2) 0.3058(8) 0.4163(14) 0.169(7) Uani 1 1 d . .
H26A H 0.365292 0.262387 0.424234 0.253 Uiso 1 1 calc R U
H26B H 0.493856 0.308967 0.451513 0.253 Uiso 1 1 calc R U
H26C H 0.407864 0.313863 0.349422 0.253 Uiso 1 1 calc R U
C28 C 0.156(2) 0.3534(10) 0.397(2) 0.216(10) Uani 1 1 d . .
H28A H 0.111908 0.313428 0.415021 0.324 Uiso 1 1 calc R U
H28B H 0.164485 0.352647 0.329943 0.324 Uiso 1 1 calc R U
H28C H 0.100744 0.390787 0.411628 0.324 Uiso 1 1 calc R U
C29 C 0.2698(11) 0.4819(6) 0.4692(9) 0.092(3) Uani 1 1 d . .
H29A H 0.179575 0.478483 0.430595 0.110 Uiso 1 1 calc R U
H29B H 0.255414 0.475960 0.535945 0.110 Uiso 1 1 calc R U
C30 C 0.4102(13) 0.6611(6) 0.2721(10) 0.102(4) Uani 1 1 d . .
H30 H 0.332999 0.647485 0.224131 0.122 Uiso 1 1 calc R U
C31 C 0.407(2) 0.7375(8) 0.2845(12) 0.171(7) Uani 1 1 d . .
H31A H 0.387522 0.758066 0.222585 0.256 Uiso 1 1 calc R U
H31B H 0.496128 0.752410 0.314943 0.256 Uiso 1 1 calc R U
H31C H 0.335917 0.749209 0.323556 0.256 Uiso 1 1 calc R U
C32 C 0.5474(13) 0.6426(6) 0.2372(9) 0.101(3) Uani 1 1 d . .
H32A H 0.553604 0.663463 0.175600 0.121 Uiso 1 1 calc R U
H32B H 0.623917 0.658910 0.282395 0.121 Uiso 1 1 calc R U
C33 C 0.5129(10) 0.5363(6) 0.1493(8) 0.082(3) Uani 1 1 d . .
C34 C 0.4445(9) 0.4228(5) 0.0949(9) 0.088(3) Uani 1 1 d . .
H34 H 0.438991 0.440786 0.029668 0.106 Uiso 1 1 calc R U
C35 C 0.5408(15) 0.3636(7) 0.1034(12) 0.126(5) Uani 1 1 d . .
H35A H 0.629453 0.377136 0.083747 0.151 Uiso 1 1 calc R U
H35B H 0.557868 0.351188 0.170580 0.151 Uiso 1 1 calc R U
C36 C 0.4922(17) 0.3038(8) 0.0470(16) 0.149(6) Uani 1 1 d . .
H36 H 0.419178 0.282222 0.078646 0.178 Uiso 1 1 calc R U
C37 C 0.612(2) 0.2563(9) 0.0452(18) 0.197(8) Uani 1 1 d . .
H37A H 0.587396 0.222918 -0.002544 0.295 Uiso 1 1 calc R U
H37B H 0.632554 0.235763 0.107109 0.295 Uiso 1 1 calc R U
H37C H 0.692877 0.279882 0.030004 0.295 Uiso 1 1 calc R U
C38 C 0.433(2) 0.3185(10) -0.0609(15) 0.176(8) Uani 1 1 d . .
H38A H 0.378014 0.281493 -0.086634 0.264 Uiso 1 1 calc R U
H38B H 0.508832 0.325418 -0.097898 0.264 Uiso 1 1 calc R U
H38C H 0.375388 0.357367 -0.063748 0.264 Uiso 1 1 calc R U
C39 C 0.3001(13) 0.4070(6) 0.1173(11) 0.120(4) Uani 1 1 d . .
H39A H 0.261757 0.372294 0.073998 0.144 Uiso 1 1 calc R U
H39B H 0.306671 0.389566 0.182130 0.144 Uiso 1 1 calc R U
C40 C 0.2025(12) 0.4629(8) 0.1094(10) 0.118(4) Uani 1 1 d . .
H40A H 0.199386 0.482097 0.045759 0.142 Uiso 1 1 calc R U
H40B H 0.237115 0.496545 0.155653 0.142 Uiso 1 1 calc R U
C41 C 0.0579(11) 0.4441(8) 0.1264(9) 0.103(4) Uani 1 1 d . .
C42 C -0.1258(13) 0.4687(15) 0.2270(13) 0.196(10) Uani 1 1 d . .
H42A H -0.127666 0.472592 0.295050 0.294 Uiso 1 1 calc R U
H42B H -0.167256 0.427411 0.204965 0.294 Uiso 1 1 calc R U
H42C H -0.177459 0.504551 0.194839 0.294 Uiso 1 1 calc R U

loop_
_atom_site_aniso_label
_atom_site_aniso_U_11
_atom_site_aniso_U_22
_atom_site_aniso_U_33
_atom_site_aniso_U_23
_atom_site_aniso_U_13
_atom_site_aniso_U_12
S001 0.134(2) 0.127(2) 0.0660(19) 0.0044(18) 0.0103(16) 0.007(2)
C1 0.097(7) 0.099(8) 0.161(11) -0.036(8) -0.024(7) 0.002(6)
O002 0.113(5) 0.091(5) 0.099(6) 0.004(5) -0.011(5) -0.002(4)
N2 0.138(8) 0.092(8) 0.085(7) 0.003(6) -0.011(6) 0.002(6)
C2 0.116(9) 0.156(12) 0.144(12) -0.044(10) 0.016(8) 0.024(8)
O003 0.090(5) 0.116(6) 0.079(5) -0.006(4) -0.004(4) 0.006(4)
N3 0.155(9) 0.104(7) 0.067(7) 0.004(6) 0.034(7) 0.002(7)
C3 0.176(15) 0.168(16) 0.43(3) -0.154(18) 0.14(2) -0.080(13)
N4 0.149(9) 0.117(8) 0.081(8) -0.007(7) 0.035(7) -0.003(7)
C4 0.41(3) 0.166(16) 0.178(13) -0.086(14) -0.131(18) 0.06(2)
N005 0.093(6) 0.097(7) 0.075(7) -0.001(5) 0.007(5) -0.001(5)
N5 0.077(6) 0.118(7) 0.075(7) -0.013(5) 0.005(5) 0.003(5)
C5 0.094(7) 0.083(9) 0.101(11) -0.007(8) -0.024(7) -0.002(6)
O006 0.090(5) 0.106(5) 0.077(6) 0.001(4) 0.005(4) 0.005(4)
N6 0.069(5) 0.122(7) 0.087(7) -0.002(5) -0.010(4) -0.004(5)
N007 0.082(5) 0.102(7) 0.062(6) 0.008(5) 0.014(4) 0.001(5)
N7 0.081(6) 0.114(7) 0.071(6) 0.003(5) -0.005(5) -0.003(5)
C7 0.120(9) 0.084(8) 0.110(10) 0.002(7) 0.010(7) -0.013(7)
O008 0.109(6) 0.153(7) 0.091(6) -0.018(5) -0.004(5) -0.022(6)
N8 0.107(7) 0.096(6) 0.067(6) 0.011(5) 0.013(5) 0.001(5)
C8 0.161(13) 0.107(10) 0.198(18) 0.012(10) 0.058(12) 0.018(9)
C9 0.174(16) 0.185(19) 0.35(3) 0.05(2) 0.129(19) 0.043(13)
N9 0.070(5) 0.095(7) 0.074(6) -0.004(5) 0.007(4) 0.006(4)
N00A 0.115(7) 0.099(7) 0.058(6) -0.001(5) -0.001(5) 0.007(6)
O00C 0.108(6) 0.143(7) 0.095(6) -0.015(5) -0.025(5) -0.004(5)
N00E 0.064(5) 0.185(10) 0.102(8) -0.030(7) 0.006(5) -0.013(6)
O00F 0.133(6) 0.139(7) 0.079(7) -0.030(5) 0.027(5) -0.008(5)
C00O 0.081(7) 0.085(8) 0.111(12) -0.015(8) 0.005(7) 0.011(7)
C00T 0.113(10) 0.080(7) 0.066(9) 0.006(6) 0.002(8) 0.010(7)
C11 0.164(13) 0.109(10) 0.062(10) -0.024(9) 0.027(9) -0.052(10)
C10 0.33(4) 0.18(2) 0.38(4) 0.10(2) 0.10(3) 0.08(2)
O10 0.163(7) 0.103(6) 0.126(7) -0.027(6) -0.049(6) 0.020(5)
C13 0.122(10) 0.132(10) 0.074(8) -0.007(8) 0.000(7) -0.003(9)
C014 0.166(13) 0.093(8) 0.104(11) -0.010(7) 0.014(9) -0.021(10)
C14 0.082(8) 0.238(18) 0.147(13) -0.009(12) 0.055(8) -0.022(9)
C16 0.080(8) 0.093(7) 0.072(9) -0.007(6) 0.002(7) -0.003(6)
C15 0.088(8) 0.125(9) 0.105(10) -0.013(7) 0.019(7) 0.000(7)
C18 0.079(6) 0.111(9) 0.062(7) -0.009(7) 0.015(5) 0.000(6)
C19 0.092(8) 0.118(10) 0.107(9) -0.004(7) 0.021(6) 0.003(7)
C20 0.105(9) 0.137(13) 0.138(12) 0.010(10) 0.023(8) 0.000(8)
C21 0.29(3) 0.18(2) 0.27(3) 0.07(2) -0.09(2) -0.060(19)
C22 0.115(11) 0.160(15) 0.31(3) -0.019(16) 0.043(14) -0.022(11)
C23 0.078(7) 0.135(11) 0.084(9) -0.013(7) 0.001(6) 0.012(7)
C24 0.084(7) 0.088(8) 0.093(8) -0.004(6) 0.000(6) -0.008(6)
C25 0.119(9) 0.094(9) 0.147(12) 0.000(8) -0.019(8) -0.022(8)
C26 0.211(17) 0.100(10) 0.200(18) -0.017(11) 0.040(14) -0.005(11)
C28 0.202(19) 0.128(13) 0.31(3) 0.011(16) -0.019(19) -0.031(14)
C29 0.083(6) 0.102(9) 0.088(8) -0.004(6) 0.006(6) -0.010(6)
C30 0.110(9) 0.097(9) 0.094(10) 0.000(7) -0.005(7) 0.017(6)
C31 0.27(2) 0.115(11) 0.132(14) 0.028(10) 0.061(13) 0.055(12)
C32 0.112(9) 0.084(8) 0.103(9) 0.010(6) -0.002(7) -0.001(6)
C33 0.070(6) 0.096(8) 0.077(8) 0.000(7) -0.004(5) 0.003(5)
C34 0.057(5) 0.102(8) 0.108(9) -0.024(7) 0.016(6) 0.010(5)
C35 0.133(10) 0.100(9) 0.141(12) -0.042(8) 0.006(8) 0.001(8)
C36 0.147(13) 0.129(12) 0.172(18) -0.004(12) 0.031(11) -0.001(10)
C37 0.177(15) 0.140(15) 0.28(3) -0.044(15) 0.037(15) 0.053(13)
C38 0.182(16) 0.186(17) 0.17(2) -0.054(15) 0.082(15) -0.015(14)
C39 0.106(9) 0.111(9) 0.138(12) -0.026(8) -0.009(8) 0.020(8)
C40 0.095(8) 0.149(11) 0.110(10) 0.006(8) 0.012(7) -0.003(8)
C41 0.067(7) 0.171(12) 0.071(9) -0.017(9) 0.013(6) 0.013(8)
C42 0.079(9) 0.36(3) 0.154(15) -0.063(16) 0.037(9) -0.032(12)

loop_
_atom_type_symbol
_atom_type_description
_atom_type_scat_dispersion_real
_atom_type_scat_dispersion_imag
_atom_type_scat_source
C C 0.0192 0.0096 'International Tables Vol C Tables 4.2.6.8 and 6.1.1.4'
H H 0.0000 0.0000 'International Tables Vol C Tables 4.2.6.8 and 6.1.1.4'
N N 0.0330 0.0189 'International Tables Vol C Tables 4.2.6.8 and 6.1.1.4'
O O 0.0517 0.0336 'International Tables Vol C Tables 4.2.6.8 and 6.1.1.4'
S S 0.3360 0.5650 'International Tables Vol C Tables 4.2.6.8 and 6.1.1.4'

loop_
_geom_angle_atom_site_label_1
_geom_angle_atom_site_label_2
_geom_angle_atom_site_label_3
_geom_angle
C3 C1 O10 111.0(14)
C3 C1 C2 111.6(17)
O10 C1 C2 111.0(10)
C3 C1 C4 112.1(17)
O10 C1 C4 102.7(13)
C2 C1 C4 108.1(15)
C5 N2 C7 121.0(10)
C5 N2 H2 119.5
C7 N2 H2 119.5
C1 C2 H2A 109.5
C1 C2 H2B 109.4
H2A C2 H2B 109.5
C1 C2 H2C 109.5
H2A C2 H2C 109.5
H2B C2 H2C 109.5
C11 N3 C014 118.5(13)
C11 N3 H3 120.7
C014 N3 H3 120.8
C1 C3 H3A 109.5
C1 C3 H3B 109.4
H3A C3 H3B 109.5
C1 C3 H3C 109.5
H3A C3 H3C 109.5
H3B C3 H3C 109.5
C11 N4 C13 124.4(12)
C11 N4 H4 117.8
C13 N4 H4 117.8
C1 C4 H4A 109.3
C1 C4 H4B 109.7
H4A C4 H4B 109.5
C1 C4 H4C 109.4
H4A C4 H4C 109.5
H4B C4 H4C 109.5
C00O N005 C29 119.6(10)
C00O N005 H005 120.2
C29 N005 H005 120.3
C16 N5 C15 119.8(9)
C16 N5 H5 120.1
C15 N5 H5 120.2
O002 C5 N2 126.7(12)
O002 C5 O10 125.9(11)
N2 C5 O10 107.1(12)
C16 N6 C18 123.3(9)
C16 N6 H6 118.3
C18 N6 H6 118.3
C33 N007 C32 125.3(9)
C33 N007 H007 117.4
C32 N007 H007 117.3
C00T N7 C23 122.3(11)
C00T N7 H7 118.9
C23 N7 H7 118.8
N2 C7 C014 105.9(11)
N2 C7 C8 113.7(12)
C014 C7 C8 113.1(11)
N2 C7 H7A 108.0
C014 C7 H7A 107.9
C8 C7 H7A 108.0
C00T N8 C24 126.2(10)
C00T N8 H8 117.0
C24 N8 H8 116.9
C10 C8 C9 114.4(19)
C10 C8 C7 116.8(18)
C9 C8 C7 109.9(13)
C10 C8 H8A 104.6
C9 C8 H8A 104.8
C7 C8 H8A 104.9
C8 C9 H9A 109.5
C8 C9 H9B 109.5
H9A C9 H9B 109.5
C8 C9 H9C 109.4
H9A C9 H9C 109.5
H9B C9 H9C 109.5
C33 N9 C34 126.7(9)
C33 N9 H9 116.6
C34 N9 H9 116.7
C00O N00A C30 123.2(10)
C00O N00A H00A 118.4
C30 N00A H00A 118.4
C41 N00E C42 122.8(11)
C41 N00E H00E 118.6
C42 N00E H00E 118.6
O00C C00O N005 125.5(13)
O00C C00O N00A 120.5(13)
N005 C00O N00A 113.9(11)
O006 C00T N7 123.0(13)
O006 C00T N8 121.6(10)
N7 C00T N8 115.5(12)
O00F C11 N4 122.0(16)
O00F C11 N3 120.3(16)
N4 C11 N3 117.6(13)
C8 C10 H10A 110.4
C8 C10 H10B 110.6
H10A C10 H10B 108.5
C8 C10 H10C 110.3
H10A C10 H10C 108.5
H10B C10 H10C 108.5
C5 O10 C1 122.3(11)
N4 C13 C14 110.1(12)
N4 C13 C15 110.6(10)
C14 C13 C15 111.8(13)
N4 C13 H13 108.1
C14 C13 H13 108.1
C15 C13 H13 108.1
N3 C014 C7 116.5(11)
N3 C014 H01A 108.3
C7 C014 H01A 108.2
N3 C014 H01B 108.1
C7 C014 H01B 108.1
H01A C014 H01B 107.3
C13 C14 H14A 109.5
C13 C14 H14B 109.5
H14A C14 H14B 109.5
C13 C14 H14C 109.4
H14A C14 H14C 109.5
H14B C14 H14C 109.5
O003 C16 N5 123.4(10)
O003 C16 N6 121.2(12)
N5 C16 N6 115.4(10)
N5 C15 C13 115.3(11)
N5 C15 H15A 108.5
C13 C15 H15A 108.4
N5 C15 H15B 108.4
C13 C15 H15B 108.5
H15A C15 H15B 107.5
N6 C18 C19 109.6(9)
N6 C18 C23 108.5(9)
C19 C18 C23 112.0(10)
N6 C18 H18 108.9
C19 C18 H18 108.9
C23 C18 H18 108.9
C20 C19 C18 114.8(11)
C20 C19 H19A 108.5
C18 C19 H19A 108.5
C20 C19 H19B 108.6
C18 C19 H19B 108.6
H19A C19 H19B 107.6
C19 C20 C21 110.9(15)
C19 C20 C22 113.2(13)
C21 C20 C22 107.0(16)
C19 C20 H20 108.5
C21 C20 H20 108.5
C22 C20 H20 108.6
C20 C21 H21A 109.7
C20 C21 H21B 109.5
H21A C21 H21B 109.4
C20 C21 H21C 109.5
H21A C21 H21C 109.4
H21B C21 H21C 109.4
C20 C22 H22A 109.4
C20 C22 H22B 109.5
H22A C22 H22B 109.5
C20 C22 H22C 109.5
H22A C22 H22C 109.5
H22B C22 H22C 109.5
N7 C23 C18 116.5(9)
N7 C23 H23A 108.1
C18 C23 H23A 108.2
N7 C23 H23B 108.1
C18 C23 H23B 108.2
H23A C23 H23B 107.3
N8 C24 C29 108.9(9)
N8 C24 C25 109.9(9)
C29 C24 C25 113.0(11)
N8 C24 H24 108.3
C29 C24 H24 108.3
C25 C24 H24 108.4
C24 C25 C28 109.0(12)
C24 C25 C26 109.1(13)
C28 C25 C26 108.9(14)
C24 C25 H25 109.9
C28 C25 H25 110.0
C26 C25 H25 109.9
C25 C26 H26A 109.5
C25 C26 H26B 109.5
H26A C26 H26B 109.5
C25 C26 H26C 109.5
H26A C26 H26C 109.5
H26B C26 H26C 109.5
C25 C28 H28A 109.4
C25 C28 H28B 109.6
H28A C28 H28B 109.5
C25 C28 H28C 109.4
H28A C28 H28C 109.5
H28B C28 H28C 109.5
N005 C29 C24 113.0(9)
N005 C29 H29A 109.0
C24 C29 H29A 109.0
N005 C29 H29B 108.9
C24 C29 H29B 108.9
H29A C29 H29B 107.8
N00A C30 C32 110.0(9)
N00A C30 C31 110.6(11)
C32 C30 C31 108.1(12)
N00A C30 H30 109.4
C32 C30 H30 109.4
C31 C30 H30 109.3
C30 C31 H31A 109.6
C30 C31 H31B 109.4
H31A C31 H31B 109.5
C30 C31 H31C 109.4
H31A C31 H31C 109.5
H31B C31 H31C 109.5
N007 C32 C30 111.3(10)
N007 C32 H32A 109.4
C30 C32 H32A 109.3
N007 C32 H32B 109.4
C30 C32 H32B 109.4
H32A C32 H32B 108.0
N9 C33 N007 115.1(10)
N9 C33 S001 122.8(9)
N007 C33 S001 121.9(9)
N9 C34 C39 110.1(9)
N9 C34 C35 106.0(9)
C39 C34 C35 113.1(11)
N9 C34 H34 109.2
C39 C34 H34 109.2
C35 C34 H34 109.2
C36 C35 C34 116.8(12)
C36 C35 H35A 108.2
C34 C35 H35A 108.1
C36 C35 H35B 108.0
C34 C35 H35B 108.1
H35A C35 H35B 107.3
C35 C36 C37 109.5(14)
C35 C36 C38 114.2(15)
C37 C36 C38 107.0(16)
C35 C36 H36 108.6
C37 C36 H36 108.7
C38 C36 H36 108.6
C36 C37 H37A 110.9
C36 C37 H37B 111.0
H37A C37 H37B 107.9
C36 C37 H37C 111.2
H37A C37 H37C 107.9
H37B C37 H37C 107.8
C36 C38 H38A 109.4
C36 C38 H38B 109.5
H38A C38 H38B 109.5
C36 C38 H38C 109.5
H38A C38 H38C 109.5
H38B C38 H38C 109.5
C40 C39 C34 115.1(12)
C40 C39 H39A 108.5
C34 C39 H39A 108.5
C40 C39 H39B 108.5
C34 C39 H39B 108.5
H39A C39 H39B 107.5
C39 C40 C41 113.3(12)
C39 C40 H40A 108.9
C41 C40 H40A 108.9
C39 C40 H40B 108.9
C41 C40 H40B 108.9
H40A C40 H40B 107.7
O008 C41 N00E 121.9(11)
O008 C41 C40 124.1(12)
N00E C41 C40 114.0(12)
N00E C42 H42A 109.5
N00E C42 H42B 109.5
H42A C42 H42B 109.5
N00E C42 H42C 109.4
H42A C42 H42C 109.5
H42B C42 H42C 109.5

loop_
_geom_bond_atom_site_label_1
_geom_bond_atom_site_label_2
_geom_bond_distance
S001 C33 1.700(12)
C1 C3 1.41(2)
C1 O10 1.443(15)
C1 C2 1.457(17)
C1 C4 1.54(3)
O002 C5 1.189(14)
N2 C5 1.354(15)
N2 C7 1.447(15)
N2 H2 0.8600
C2 H2A 0.9600
C2 H2B 0.9600
C2 H2C 0.9600
O003 C16 1.235(12)
N3 C11 1.353(17)
N3 C014 1.411(16)
N3 H3 0.8600
C3 H3A 0.9601
C3 H3B 0.9601
C3 H3C 0.9601
N4 C11 1.350(18)
N4 C13 1.426(16)
N4 H4 0.8600
C4 H4A 0.9600
C4 H4B 0.9600
C4 H4C 0.9600
N005 C00O 1.336(15)
N005 C29 1.445(14)
N005 H005 0.8600
N5 C16 1.350(13)
N5 C15 1.407(14)
N5 H5 0.8600
C5 O10 1.376(15)
O006 C00T 1.252(13)
N6 C16 1.364(13)
N6 C18 1.479(13)
N6 H6 0.8600
N007 C33 1.337(13)
N007 C32 1.453(14)
N007 H007 0.8600
N7 C00T 1.326(13)
N7 C23 1.434(14)
N7 H7 0.8600
C7 C014 1.531(17)
C7 C8 1.525(19)
C7 H7A 0.9800
O008 C41 1.205(14)
N8 C00T 1.349(15)
N8 C24 1.439(13)
N8 H8 0.8600
C8 C10 1.39(3)
C8 C9 1.49(2)
C8 H8A 0.9800
C9 H9A 0.9600
C9 H9B 0.9600
C9 H9C 0.9600
N9 C33 1.327(13)
N9 C34 1.449(13)
N9 H9 0.8600
N00A C00O 1.370(15)
N00A C30 1.449(15)
N00A H00A 0.8600
O00C C00O 1.217(13)
N00E C41 1.346(14)
N00E C42 1.443(15)
N00E H00E 0.8600
O00F C11 1.249(14)
C10 H10A 0.9688
C10 H10B 0.9689
C10 H10C 0.9687
C13 C14 1.507(18)
C13 C15 1.524(18)
C13 H13 0.9800
C014 H01A 0.9700
C014 H01B 0.9700
C14 H14A 0.9600
C14 H14B 0.9600
C14 H14C 0.9600
C15 H15A 0.9700
C15 H15B 0.9700
C18 C19 1.498(15)
C18 C23 1.514(17)
C18 H18 0.9800
C19 C20 1.502(18)
C19 H19A 0.9700
C19 H19B 0.9700
C20 C21 1.52(2)
C20 C22 1.53(2)
C20 H20 0.9800
C21 H21A 0.9608
C21 H21B 0.9608
C21 H21C 0.9608
C22 H22A 0.9600
C22 H22B 0.9600
C22 H22C 0.9600
C23 H23A 0.9700
C23 H23B 0.9700
C24 C29 1.493(15)
C24 C25 1.526(17)
C24 H24 0.9800
C25 C28 1.56(2)
C25 C26 1.58(2)
C25 H25 0.9800
C26 H26A 0.9600
C26 H26B 0.9600
C26 H26C 0.9600
C28 H28A 0.9601
C28 H28B 0.9601
C28 H28C 0.9601
C29 H29A 0.9700
C29 H29B 0.9700
C30 C32 1.514(17)
C30 C31 1.555(19)
C30 H30 0.9800
C31 H31A 0.9600
C31 H31B 0.9600
C31 H31C 0.9600
C32 H32A 0.9700
C32 H32B 0.9700
C34 C39 1.500(17)
C34 C35 1.511(16)
C34 H34 0.9800
C35 C36 1.49(2)
C35 H35A 0.9700
C35 H35B 0.9700
C36 C37 1.51(2)
C36 C38 1.58(2)
C36 H36 0.9800
C37 H37A 0.9754
C37 H37B 0.9755
C37 H37C 0.9759
C38 H38A 0.9600
C38 H38B 0.9600
C38 H38C 0.9600
C39 C40 1.468(18)
C39 H39A 0.9700
C39 H39B 0.9700
C40 C41 1.494(17)
C40 H40A 0.9700
C40 H40B 0.9700
C42 H42A 0.9600
C42 H42B 0.9600
C42 H42C 0.9600

loop_
_geom_torsion_atom_site_label_1
_geom_torsion_atom_site_label_2
_geom_torsion_atom_site_label_3
_geom_torsion_atom_site_label_4
_geom_torsion
C7 N2 C5 O002 -7(2)
C7 N2 C5 O10 166.8(11)
C5 N2 C7 C014 -105.9(13)
C5 N2 C7 C8 129.4(13)
N2 C7 C8 C10 72(2)
C014 C7 C8 C10 -49(3)
N2 C7 C8 C9 -60.8(19)
C014 C7 C8 C9 178.3(16)
C29 N005 C00O O00C 17.5(16)
C29 N005 C00O N00A -164.1(9)
C30 N00A C00O O00C -9.2(16)
C30 N00A C00O N005 172.3(10)
C23 N7 C00T O006 12.5(16)
C23 N7 C00T N8 -168.8(10)
C24 N8 C00T O006 -8.8(16)
C24 N8 C00T N7 172.6(9)
C13 N4 C11 O00F -13.4(19)
C13 N4 C11 N3 170.2(11)
C014 N3 C11 O00F 12.0(17)
C014 N3 C11 N4 -171.6(11)
O002 C5 O10 C1 -3(2)
N2 C5 O10 C1 -177.1(11)
C3 C1 O10 C5 -61.8(19)
C2 C1 O10 C5 63.0(19)
C4 C1 O10 C5 178.3(16)
C11 N4 C13 C14 145.6(12)
C11 N4 C13 C15 -90.4(14)
C11 N3 C014 C7 76.5(14)
N2 C7 C014 N3 57.4(14)
C8 C7 C014 N3 -177.4(13)
C15 N5 C16 O003 8.8(16)
C15 N5 C16 N6 -173.7(10)
C18 N6 C16 O003 -6.9(15)
C18 N6 C16 N5 175.5(9)
C16 N5 C15 C13 82.2(13)
N4 C13 C15 N5 52.8(15)
C14 C13 C15 N5 175.8(11)
C16 N6 C18 C19 137.7(10)
C16 N6 C18 C23 -99.8(11)
N6 C18 C19 C20 -63.1(14)
C23 C18 C19 C20 176.5(12)
C18 C19 C20 C21 -67(2)
C18 C19 C20 C22 172.9(14)
C00T N7 C23 C18 81.5(13)
N6 C18 C23 N7 52.8(11)
C19 C18 C23 N7 173.9(10)
C00T N8 C24 C29 -105.6(12)
C00T N8 C24 C25 130.2(13)
N8 C24 C25 C28 178.7(15)
C29 C24 C25 C28 56.8(18)
N8 C24 C25 C26 -62.6(15)
C29 C24 C25 C26 175.6(11)
C00O N005 C29 C24 81.5(12)
N8 C24 C29 N005 56.6(13)
C25 C24 C29 N005 179.0(10)
C00O N00A C30 C32 -105.7(12)
C00O N00A C30 C31 135.0(13)
C33 N007 C32 C30 86.9(13)
N00A C30 C32 N007 56.9(12)
C31 C30 C32 N007 177.8(11)
C34 N9 C33 N007 170.7(8)
C34 N9 C33 S001 -13.1(14)
C32 N007 C33 N9 -166.2(10)
C32 N007 C33 S001 17.5(14)
C33 N9 C34 C39 -96.0(13)
C33 N9 C34 C35 141.3(12)
N9 C34 C35 C36 174.9(14)
C39 C34 C35 C36 54.1(19)
C34 C35 C36 C37 166.9(16)
C34 C35 C36 C38 47(2)
N9 C34 C39 C40 62.0(15)
C35 C34 C39 C40 -179.6(12)
C34 C39 C40 C41 176.5(11)
C42 N00E C41 O008 -8(2)
C42 N00E C41 C40 169.0(17)
C39 C40 C41 O008 -69.1(17)
C39 C40 C41 N00E 114.0(14)
